data_1545889
loop_
_publ_author_name
'Saputra, Mirza A.'
'Dange, Nitin S.'
'Cleveland, Alexander H.'
'Malone, Joshua A.'
'Fronczek, Frank R.'
'Kartika, Rendy'

_publ_section_title
;
 Regioselective Functionalization of Enamides at the \a-Carbon via
 Unsymmetrical 2-Amidoallyl Cations.
;
_journal_issue 9
_journal_name_full 'Organic letters'
_journal_page_first 2414
_journal_page_last 2417
_journal_paper_doi 10.1021/acs.orglett.7b00962
_journal_volume 19
_journal_year 2017
_chemical_formula_moiety 'C21 H19 F6 N O3 S'
_chemical_formula_sum 'C21 H19 F6 N O3 S'
_chemical_formula_weight 479.43
_chemical_name_systematic
;
 ?
;
_space_group_IT_number 14
_space_group_name_Hall '-P 2ybc'
_symmetry_cell_setting Monoclinic'
_symmetry_space_group_name_Hall '-P 2ybc'
_symmetry_space_group_name_H-M 'P 1 21/c 1'
_atom_sites_solution_hydrogens geom
_atom_sites_solution_primary direct
_atom_sites_solution_secondary difmap
_audit_creation_method SHELXL-97
_cell_angle_alpha 90
_cell_angle_beta 100.225(12)
_cell_angle_gamma 90
_cell_formula_units_Z 4
_cell_length_a 8.3336(17)
_cell_length_b 20.386(4)
_cell_length_c 12.286(3)
_cell_measurement_reflns_used 6345
_cell_measurement_temperature 90.0(5)
_cell_measurement_theta_max 28.10
_cell_measurement_theta_min 2.61
_cell_volume 2054.1(8)
_computing_cell_refinement 'Bruker SAINT'
_computing_data_collection 'Bruker APEX3'
_computing_data_reduction 'Bruker SAINT'
_computing_structure_refinement 'SHELXL-97 (Sheldrick, 1997)'
_computing_structure_solution 'SHELXS-97 (Sheldrick, 2008)'
_diffrn_ambient_temperature 90.0(5)
_diffrn_measured_fraction_theta_full 0.999
_diffrn_measured_fraction_theta_max 0.997
_diffrn_measurement_device_type 'Bruker Kappa APEX-II DUO'
_diffrn_measurement_method '\f and \w scans'
_diffrn_radiation_monochromator 'TRIUMPH curved graphite'
_diffrn_radiation_source 'fine-focus sealed tube'
_diffrn_radiation_type MoK\a
_diffrn_radiation_wavelength 0.71073
_diffrn_reflns_av_R_equivalents 0.0729
_diffrn_reflns_av_sigmaI/netI 0.0729
_diffrn_reflns_limit_h_max 12
_diffrn_reflns_limit_h_min -11
_diffrn_reflns_limit_k_max 29
_diffrn_reflns_limit_k_min -28
_diffrn_reflns_limit_l_max 13
_diffrn_reflns_limit_l_min -17
_diffrn_reflns_number 23134
_diffrn_reflns_theta_full 25.00
_diffrn_reflns_theta_max 31.02
_diffrn_reflns_theta_min 1.96
_exptl_absorpt_coefficient_mu 0.236
_exptl_absorpt_correction_T_max 0.9814
_exptl_absorpt_correction_T_min 0.8442
_exptl_absorpt_correction_type multi-scan
_exptl_absorpt_process_details 'SADABS (Sheldrick, 2004)'
_exptl_crystal_colour colourless
_exptl_crystal_density_diffrn 1.550
_exptl_crystal_density_method 'not measured'
_exptl_crystal_description plate
_exptl_crystal_F_000 984
_exptl_crystal_size_max 0.25
_exptl_crystal_size_mid 0.17
_exptl_crystal_size_min 0.08
_refine_diff_density_max 0.500
_refine_diff_density_min -0.617
_refine_diff_density_rms 0.083
_refine_ls_extinction_method none
_refine_ls_goodness_of_fit_ref 1.045
_refine_ls_hydrogen_treatment mixed
_refine_ls_matrix_type full
_refine_ls_number_parameters 294
_refine_ls_number_reflns 6534
_refine_ls_number_restraints 1
_refine_ls_restrained_S_all 1.045
_refine_ls_R_factor_all 0.0809
_refine_ls_R_factor_gt 0.0548
_refine_ls_shift/su_max 0.001
_refine_ls_shift/su_mean 0.000
_refine_ls_structure_factor_coef Fsqd
_refine_ls_weighting_details 'calc w=1/[\s^2^(Fo^2^)+(0.0580P)^2^+0.9894P] where P=(Fo^2^+2Fc^2^)/3'
_refine_ls_weighting_scheme calc
_refine_ls_wR_factor_gt 0.1307
_refine_ls_wR_factor_ref 0.1435
_reflns_number_gt 4818
_reflns_number_total 6534
_reflns_threshold_expression I>2\s(I)
_cod_data_source_file ol7b00962_si_007.cif
_cod_data_source_block Saputra15
_cod_depositor_comments 'Adding full bibliography for 1545888--1545892.cif.'
_cod_original_cell_volume 2054.1(7)
_cod_original_sg_symbol_H-M 'P 21/c'
_cod_database_code 1545889

loop_
_symmetry_equiv_pos_as_xyz
'x, y, z'
'-x, y+1/2, -z+1/2'
'-x, -y, -z'
'x, -y-1/2, z-1/2'

loop_
_atom_site_label
_atom_site_type_symbol
_atom_site_fract_x
_atom_site_fract_y
_atom_site_fract_z
_atom_site_U_iso_or_equiv
_atom_site_adp_type
_atom_site_occupancy
_atom_site_symmetry_multiplicity
_atom_site_calc_flag
_atom_site_refinement_flags
S1 S 0.65205(6) 0.67592(2) 0.50648(3) 0.01865(12) Uani 1 1 d .
F1 F 0.65352(16) 0.96011(7) 0.61659(11) 0.0371(3) Uani 1 1 d .
F2 F 0.60676(15) 0.94872(6) 0.78145(9) 0.0271(3) Uani 1 1 d .
F3 F 0.47344(18) 1.02017(6) 0.67365(13) 0.0402(4) Uani 1 1 d .
F4 F -0.02984(16) 0.85837(7) 0.35563(10) 0.0325(3) Uani 1 1 d .
F5 F -0.12516(14) 0.89929(7) 0.49160(10) 0.0304(3) Uani 1 1 d .
F6 F 0.01272(17) 0.95952(7) 0.39881(10) 0.0333(3) Uani 1 1 d .
O1 O 0.48729(18) 0.66099(8) 0.45542(11) 0.0249(3) Uani 1 1 d .
O2 O 0.75664(19) 0.70808(8) 0.44264(12) 0.0287(3) Uani 1 1 d .
O3 O 0.25131(16) 0.68259(7) 0.58375(11) 0.0194(3) Uani 1 1 d D
H3O H 0.307(3) 0.6758(12) 0.5345(17) 0.029 Uiso 1 1 d D
N1 N 0.63912(18) 0.72437(8) 0.61187(12) 0.0156(3) Uani 1 1 d .
C1 C 0.5271(2) 0.70527(9) 0.68291(13) 0.0137(3) Uani 1 1 d .
C2 C 0.3486(2) 0.72608(9) 0.65986(14) 0.0141(3) Uani 1 1 d .
C3 C 0.3003(2) 0.71611(9) 0.77431(15) 0.0177(4) Uani 1 1 d .
H3A H 0.3060 0.7582 0.8151 0.021 Uiso 1 1 calc R
H3B H 0.1878 0.6988 0.7661 0.021 Uiso 1 1 calc R
C4 C 0.4226(3) 0.66674(10) 0.83587(16) 0.0232(4) Uani 1 1 d .
H4A H 0.4546 0.6787 0.9148 0.028 Uiso 1 1 calc R
H4B H 0.3770 0.6218 0.8305 0.028 Uiso 1 1 calc R
C5 C 0.5640(2) 0.67209(9) 0.77650(15) 0.0185(4) Uani 1 1 d .
H5 H 0.6684 0.6537 0.8030 0.022 Uiso 1 1 calc R
C6 C 0.3209(2) 0.79660(9) 0.62154(13) 0.0133(3) Uani 1 1 d .
C7 C 0.4329(2) 0.84462(9) 0.66670(14) 0.0151(3) Uani 1 1 d .
H7 H 0.5267 0.8327 0.7188 0.018 Uiso 1 1 calc R
C8 C 0.4069(2) 0.90974(9) 0.63532(14) 0.0161(3) Uani 1 1 d .
C9 C 0.2686(2) 0.92826(9) 0.56110(14) 0.0168(3) Uani 1 1 d .
H9 H 0.2510 0.9729 0.5400 0.020 Uiso 1 1 calc R
C10 C 0.1572(2) 0.88060(10) 0.51858(14) 0.0167(3) Uani 1 1 d .
C11 C 0.1829(2) 0.81495(9) 0.54700(14) 0.0147(3) Uani 1 1 d .
H11 H 0.1062 0.7827 0.5155 0.018 Uiso 1 1 calc R
C12 C 0.5339(2) 0.95965(10) 0.67642(16) 0.0216(4) Uani 1 1 d .
C13 C 0.0048(2) 0.89929(10) 0.44126(15) 0.0209(4) Uani 1 1 d .
C14 C 0.7962(2) 0.75196(10) 0.66784(16) 0.0215(4) Uani 1 1 d .
H14A H 0.7782 0.7788 0.7308 0.032 Uiso 1 1 calc R
H14B H 0.8428 0.7792 0.6157 0.032 Uiso 1 1 calc R
H14C H 0.8716 0.7162 0.6942 0.032 Uiso 1 1 calc R
C15 C 0.7457(2) 0.60234(9) 0.55923(14) 0.0171(3) Uani 1 1 d .
C16 C 0.6499(2) 0.54984(10) 0.58019(15) 0.0207(4) Uani 1 1 d .
H16 H 0.5344 0.5536 0.5668 0.025 Uiso 1 1 calc R
C17 C 0.7240(2) 0.49177(10) 0.62091(15) 0.0213(4) Uani 1 1 d .
H17 H 0.6583 0.4554 0.6335 0.026 Uiso 1 1 calc R
C18 C 0.8934(2) 0.48582(10) 0.64369(14) 0.0187(4) Uani 1 1 d .
C19 C 0.9864(2) 0.53971(10) 0.62247(15) 0.0202(4) Uani 1 1 d .
H19 H 1.1020 0.5365 0.6377 0.024 Uiso 1 1 calc R
C20 C 0.9147(2) 0.59771(10) 0.57984(14) 0.0182(4) Uani 1 1 d .
H20 H 0.9800 0.6337 0.5650 0.022 Uiso 1 1 calc R
C21 C 0.9714(3) 0.42317(11) 0.69002(17) 0.0265(4) Uani 1 1 d .
H21A H 0.8878 0.3891 0.6870 0.040 Uiso 1 1 calc R
H21B H 1.0242 0.4301 0.7670 0.040 Uiso 1 1 calc R
H21C H 1.0531 0.4094 0.6464 0.040 Uiso 1 1 calc R

loop_
_atom_site_aniso_label
_atom_site_aniso_U_11
_atom_site_aniso_U_22
_atom_site_aniso_U_33
_atom_site_aniso_U_23
_atom_site_aniso_U_13
_atom_site_aniso_U_12
S1 0.0201(2) 0.0237(3) 0.01317(19) 0.00236(17) 0.00579(15) 0.00449(18)
F1 0.0305(7) 0.0482(9) 0.0367(7) -0.0033(6) 0.0166(6) -0.0205(6)
F2 0.0247(6) 0.0291(7) 0.0260(6) -0.0050(5) 0.0004(5) -0.0094(5)
F3 0.0407(8) 0.0129(6) 0.0634(9) -0.0016(6) -0.0010(7) -0.0050(5)
F4 0.0264(7) 0.0434(8) 0.0234(6) -0.0113(5) -0.0072(5) 0.0131(6)
F5 0.0174(6) 0.0483(8) 0.0259(6) 0.0032(6) 0.0051(5) 0.0117(5)
F6 0.0345(7) 0.0315(7) 0.0303(6) 0.0129(5) -0.0037(5) 0.0079(6)
O1 0.0221(7) 0.0355(8) 0.0150(6) -0.0036(6) -0.0022(5) 0.0077(6)
O2 0.0343(9) 0.0333(9) 0.0231(7) 0.0092(6) 0.0175(6) 0.0084(7)
O3 0.0158(6) 0.0174(7) 0.0243(7) -0.0048(5) 0.0012(5) -0.0048(5)
N1 0.0144(7) 0.0168(8) 0.0167(7) 0.0004(6) 0.0058(5) -0.0003(6)
C1 0.0129(8) 0.0132(8) 0.0157(7) -0.0006(6) 0.0045(6) -0.0004(6)
C2 0.0127(8) 0.0135(8) 0.0161(7) -0.0007(6) 0.0024(6) -0.0027(6)
C3 0.0169(9) 0.0181(9) 0.0207(8) 0.0036(7) 0.0101(7) 0.0009(7)
C4 0.0259(10) 0.0227(10) 0.0243(9) 0.0095(8) 0.0136(8) 0.0064(8)
C5 0.0184(9) 0.0190(9) 0.0191(8) 0.0038(7) 0.0058(6) 0.0050(7)
C6 0.0122(8) 0.0143(8) 0.0140(7) 0.0013(6) 0.0042(6) 0.0003(6)
C7 0.0148(8) 0.0159(9) 0.0150(7) 0.0007(6) 0.0037(6) 0.0003(6)
C8 0.0166(8) 0.0149(8) 0.0178(8) -0.0009(7) 0.0054(6) -0.0036(7)
C9 0.0183(9) 0.0154(9) 0.0184(8) 0.0021(7) 0.0080(6) 0.0033(7)
C10 0.0152(8) 0.0222(9) 0.0134(7) 0.0016(7) 0.0048(6) 0.0041(7)
C11 0.0118(8) 0.0189(9) 0.0139(7) -0.0010(6) 0.0037(6) 0.0009(6)
C12 0.0218(10) 0.0165(9) 0.0275(9) 0.0009(7) 0.0073(7) -0.0035(7)
C13 0.0205(9) 0.0241(10) 0.0181(8) -0.0008(7) 0.0030(7) 0.0069(8)
C14 0.0161(9) 0.0225(10) 0.0271(9) -0.0003(8) 0.0066(7) -0.0040(7)
C15 0.0161(8) 0.0215(9) 0.0142(7) -0.0018(7) 0.0042(6) 0.0013(7)
C16 0.0153(9) 0.0273(10) 0.0197(8) 0.0002(7) 0.0035(6) -0.0012(7)
C17 0.0186(9) 0.0247(10) 0.0215(9) 0.0006(7) 0.0055(7) -0.0019(7)
C18 0.0189(9) 0.0233(10) 0.0142(7) -0.0029(7) 0.0037(6) 0.0027(7)
C19 0.0150(9) 0.0260(10) 0.0196(8) -0.0042(7) 0.0036(7) 0.0018(7)
C20 0.0159(8) 0.0234(10) 0.0165(8) -0.0030(7) 0.0057(6) -0.0002(7)
C21 0.0277(11) 0.0254(11) 0.0261(9) 0.0020(8) 0.0041(8) 0.0060(8)

loop_
_atom_type_symbol
_atom_type_description
_atom_type_scat_dispersion_real
_atom_type_scat_dispersion_imag
_atom_type_scat_source
C C 0.0033 0.0016 'International Tables Vol C Tables 4.2.6.8 and 6.1.1.4'
H H 0.0000 0.0000 'International Tables Vol C Tables 4.2.6.8 and 6.1.1.4'
N N 0.0061 0.0033 'International Tables Vol C Tables 4.2.6.8 and 6.1.1.4'
O O 0.0106 0.0060 'International Tables Vol C Tables 4.2.6.8 and 6.1.1.4'
F F 0.0171 0.0103 'International Tables Vol C Tables 4.2.6.8 and 6.1.1.4'
S S 0.1246 0.1234 'International Tables Vol C Tables 4.2.6.8 and 6.1.1.4'

loop_
_geom_angle_atom_site_label_1
_geom_angle_atom_site_label_2
_geom_angle_atom_site_label_3
_geom_angle
O2 S1 O1 119.04(9)
O2 S1 N1 106.70(9)
O1 S1 N1 106.22(8)
O2 S1 C15 108.59(9)
O1 S1 C15 107.88(9)
N1 S1 C15 107.95(8)
C2 O3 H3O 104.5(18)
C1 N1 C14 115.91(14)
C1 N1 S1 117.01(12)
C14 N1 S1 114.71(12)
C5 C1 N1 126.09(16)
C5 C1 C2 111.90(15)
N1 C1 C2 121.90(15)
O3 C2 C6 110.28(14)
O3 C2 C1 111.73(14)
C6 C2 C1 114.29(14)
O3 C2 C3 107.71(14)
C6 C2 C3 110.93(14)
C1 C2 C3 101.43(14)
C4 C3 C2 106.11(14)
C4 C3 H3A 110.5
C2 C3 H3A 110.5
C4 C3 H3B 110.5
C2 C3 H3B 110.5
H3A C3 H3B 108.7
C5 C4 C3 102.95(14)
C5 C4 H4A 111.2
C3 C4 H4A 111.2
C5 C4 H4B 111.2
C3 C4 H4B 111.2
H4A C4 H4B 109.1
C1 C5 C4 112.27(17)
C1 C5 H5 123.9
C4 C5 H5 123.9
C11 C6 C7 119.31(17)
C11 C6 C2 121.51(16)
C7 C6 C2 119.09(15)
C8 C7 C6 119.95(17)
C8 C7 H7 120.0
C6 C7 H7 120.0
C7 C8 C9 120.83(17)
C7 C8 C12 119.50(17)
C9 C8 C12 119.56(17)
C10 C9 C8 118.75(17)
C10 C9 H9 120.6
C8 C9 H9 120.6
C9 C10 C11 121.26(17)
C9 C10 C13 119.98(17)
C11 C10 C13 118.76(17)
C6 C11 C10 119.86(17)
C6 C11 H11 120.1
C10 C11 H11 120.1
F3 C12 F1 107.13(16)
F3 C12 F2 106.43(16)
F1 C12 F2 105.92(16)
F3 C12 C8 112.45(17)
F1 C12 C8 111.82(16)
F2 C12 C8 112.64(16)
F4 C13 F5 106.56(17)
F4 C13 F6 106.55(15)
F5 C13 F6 106.24(15)
F4 C13 C10 112.48(16)
F5 C13 C10 111.85(15)
F6 C13 C10 112.70(17)
N1 C14 H14A 109.5
N1 C14 H14B 109.5
H14A C14 H14B 109.5
N1 C14 H14C 109.5
H14A C14 H14C 109.5
H14B C14 H14C 109.5
C16 C15 C20 120.83(18)
C16 C15 S1 119.59(14)
C20 C15 S1 119.58(15)
C15 C16 C17 119.45(18)
C15 C16 H16 120.3
C17 C16 H16 120.3
C16 C17 C18 121.10(18)
C16 C17 H17 119.5
C18 C17 H17 119.5
C17 C18 C19 118.03(18)
C17 C18 C21 120.35(18)
C19 C18 C21 121.62(18)
C20 C19 C18 121.75(18)
C20 C19 H19 119.1
C18 C19 H19 119.1
C19 C20 C15 118.83(18)
C19 C20 H20 120.6
C15 C20 H20 120.6
C18 C21 H21A 109.5
C18 C21 H21B 109.5
H21A C21 H21B 109.5
C18 C21 H21C 109.5
H21A C21 H21C 109.5
H21B C21 H21C 109.5

loop_
_geom_bond_atom_site_label_1
_geom_bond_atom_site_label_2
_geom_bond_distance
S1 O2 1.4310(15)
S1 O1 1.4372(16)
S1 N1 1.6471(15)
S1 C15 1.761(2)
F1 C12 1.340(2)
F2 C12 1.344(2)
F3 C12 1.331(2)
F4 C13 1.333(2)
F5 C13 1.339(2)
F6 C13 1.340(2)
O3 C2 1.431(2)
O3 H3O 0.838(16)
N1 C1 1.440(2)
N1 C14 1.477(2)
C1 C5 1.323(2)
C1 C2 1.524(2)
C2 C6 1.518(2)
C2 C3 1.544(2)
C3 C4 1.533(3)
C3 H3A 0.9900
C3 H3B 0.9900
C4 C5 1.496(3)
C4 H4A 0.9900
C4 H4B 0.9900
C5 H5 0.9500
C6 C11 1.388(2)
C6 C7 1.398(3)
C7 C8 1.389(3)
C7 H7 0.9500
C8 C9 1.389(3)
C8 C12 1.490(3)
C9 C10 1.381(3)
C9 H9 0.9500
C10 C11 1.390(3)
C10 C13 1.494(3)
C11 H11 0.9500
C14 H14A 0.9800
C14 H14B 0.9800
C14 H14C 0.9800
C15 C16 1.386(3)
C15 C20 1.390(3)
C16 C17 1.387(3)
C16 H16 0.9500
C17 C18 1.395(3)
C17 H17 0.9500
C18 C19 1.396(3)
C18 C21 1.499(3)
C19 C20 1.385(3)
C19 H19 0.9500
C20 H20 0.9500
C21 H21A 0.9800
C21 H21B 0.9800
C21 H21C 0.9800

loop_
_geom_hbond_atom_site_label_D
_geom_hbond_atom_site_label_H
_geom_hbond_atom_site_label_A
_geom_hbond_distance_DH
_geom_hbond_distance_HA
_geom_hbond_distance_DA
_geom_hbond_angle_DHA
O3 H3O O1 0.838(16) 1.950(18) 2.765(2) 164(2)

loop_
_geom_torsion_atom_site_label_1
_geom_torsion_atom_site_label_2
_geom_torsion_atom_site_label_3
_geom_torsion_atom_site_label_4
_geom_torsion
O2 S1 N1 C1 174.22(13)
O1 S1 N1 C1 46.25(15)
C15 S1 N1 C1 -69.23(15)
O2 S1 N1 C14 -45.03(15)
O1 S1 N1 C14 -173.00(13)
C15 S1 N1 C14 71.52(15)
C14 N1 C1 C5 -44.6(3)
S1 N1 C1 C5 95.7(2)
C14 N1 C1 C2 131.33(18)
S1 N1 C1 C2 -88.39(18)
C5 C1 C2 O3 -98.71(18)
N1 C1 C2 O3 84.85(19)
C5 C1 C2 C6 135.19(17)
N1 C1 C2 C6 -41.2(2)
C5 C1 C2 C3 15.8(2)
N1 C1 C2 C3 -160.65(16)
O3 C2 C3 C4 95.10(17)
C6 C2 C3 C4 -144.13(16)
C1 C2 C3 C4 -22.35(19)
C2 C3 C4 C5 21.4(2)
N1 C1 C5 C4 173.80(17)
C2 C1 C5 C4 -2.5(2)
C3 C4 C5 C1 -12.2(2)
O3 C2 C6 C11 19.9(2)
C1 C2 C6 C11 146.70(15)
C3 C2 C6 C11 -99.38(18)
O3 C2 C6 C7 -163.44(14)
C1 C2 C6 C7 -36.6(2)
C3 C2 C6 C7 77.32(19)
C11 C6 C7 C8 -1.2(2)
C2 C6 C7 C8 -177.96(15)
C6 C7 C8 C9 1.4(3)
C6 C7 C8 C12 -174.76(16)
C7 C8 C9 C10 -0.2(2)
C12 C8 C9 C10 176.00(16)
C8 C9 C10 C11 -1.3(2)
C8 C9 C10 C13 178.12(15)
C7 C6 C11 C10 -0.3(2)
C2 C6 C11 C10 176.40(15)
C9 C10 C11 C6 1.6(2)
C13 C10 C11 C6 -177.87(15)
C7 C8 C12 F3 -157.86(17)
C9 C8 C12 F3 25.9(2)
C7 C8 C12 F1 81.6(2)
C9 C8 C12 F1 -94.7(2)
C7 C8 C12 F2 -37.6(2)
C9 C8 C12 F2 146.15(16)
C9 C10 C13 F4 136.88(18)
C11 C10 C13 F4 -43.7(2)
C9 C10 C13 F5 -103.2(2)
C11 C10 C13 F5 76.2(2)
C9 C10 C13 F6 16.4(2)
C11 C10 C13 F6 -164.15(15)
O2 S1 C15 C16 -151.60(15)
O1 S1 C15 C16 -21.31(17)
N1 S1 C15 C16 93.08(16)
O2 S1 C15 C20 28.72(17)
O1 S1 C15 C20 159.01(14)
N1 S1 C15 C20 -86.60(15)
C20 C15 C16 C17 -0.8(3)
S1 C15 C16 C17 179.49(14)
C15 C16 C17 C18 1.6(3)
C16 C17 C18 C19 -1.1(3)
C16 C17 C18 C21 178.64(17)
C17 C18 C19 C20 -0.1(3)
C21 C18 C19 C20 -179.88(17)
C18 C19 C20 C15 0.9(3)
C16 C15 C20 C19 -0.4(3)
S1 C15 C20 C19 179.30(13)
